data_7133275
loop_
_publ_author_name
'Pattathil, Vignesh'
'Pranckevicius, Conor'

_publ_section_title
;
 Aromaticity transfer in an annulated 1,4,2-diazaborole: facile access to
 <i>C</i><sub>s</sub> symmetric 1,4,2,5-diazadiborinines.
;
_journal_issue 60
_journal_name_full 'Chemical communications (Cambridge, England)'
_journal_page_first 7705
_journal_page_last 7708
_journal_paper_doi 10.1039/d4cc02414a
_journal_volume 60
_journal_year 2024
_chemical_formula_sum 'C26 H28 B2 Cl3 N3'
_chemical_formula_weight 510.48
_chemical_properties_physical Air-sensitive,Moisture-sensitive,Oxygen-sensitive
_space_group_crystal_system monoclinic
_space_group_IT_number 14
_space_group_name_Hall '-P 2ybc'
_space_group_name_H-M_alt 'P 1 21/c 1'
_atom_sites_solution_hydrogens geom
_audit_creation_method SHELXL-2019/2
_audit_update_record
;
2024-02-07 deposited with the CCDC.	2024-07-01 downloaded from the CCDC.
;
_cell_angle_alpha 90
_cell_angle_beta 115.787(2)
_cell_angle_gamma 90
_cell_formula_units_Z 4
_cell_length_a 15.6649(12)
_cell_length_b 11.3864(9)
_cell_length_c 15.8645(12)
_cell_measurement_reflns_used 9985
_cell_measurement_temperature 100(2)
_cell_measurement_theta_max 30.54
_cell_measurement_theta_min 2.29
_cell_volume 2547.9(3)
_computing_cell_refinement 'Bruker SAINT'
_computing_data_collection 'Bruker APEX2'
_computing_data_reduction 'Bruker SAINT'
_computing_molecular_graphics 'Bruker SHELXTL'
_computing_publication_material 'Bruker SHELXTL'
_computing_structure_refinement 'SHELXL-2019/2 (Sheldrick, 2019)'
_computing_structure_solution 'SHELXS-97 (Sheldrick 2008)'
_diffrn_ambient_temperature 100(2)
_diffrn_measured_fraction_theta_full 1.000
_diffrn_measured_fraction_theta_max 0.998
_diffrn_measurement_device_type 'Bruker APEX-II CCD'
_diffrn_measurement_method '\f and \w scans'
_diffrn_radiation_type MoK\a
_diffrn_radiation_wavelength 0.71073
_diffrn_reflns_av_R_equivalents 0.0274
_diffrn_reflns_av_unetI/netI 0.0198
_diffrn_reflns_Laue_measured_fraction_full 1.000
_diffrn_reflns_Laue_measured_fraction_max 0.998
_diffrn_reflns_limit_h_max 22
_diffrn_reflns_limit_h_min -22
_diffrn_reflns_limit_k_max 16
_diffrn_reflns_limit_k_min -16
_diffrn_reflns_limit_l_max 18
_diffrn_reflns_limit_l_min -22
_diffrn_reflns_number 51292
_diffrn_reflns_point_group_measured_fraction_full 1.000
_diffrn_reflns_point_group_measured_fraction_max 0.998
_diffrn_reflns_theta_full 25.242
_diffrn_reflns_theta_max 30.574
_diffrn_reflns_theta_min 1.444
_exptl_absorpt_coefficient_mu 0.380
_exptl_absorpt_correction_T_max 0.7461
_exptl_absorpt_correction_T_min 0.7170
_exptl_absorpt_correction_type multi-scan
_exptl_absorpt_process_details sadabs
_exptl_crystal_colour yellow
_exptl_crystal_density_diffrn 1.331
_exptl_crystal_description block
_exptl_crystal_F_000 1064
_exptl_crystal_recrystallization_method 'Re-crystallisation from solvent: Benzene'
_exptl_crystal_size_max 0.300
_exptl_crystal_size_mid 0.260
_exptl_crystal_size_min 0.150
_refine_diff_density_max 1.411
_refine_diff_density_min -0.391
_refine_diff_density_rms 0.075
_refine_ls_extinction_method none
_refine_ls_goodness_of_fit_ref 1.045
_refine_ls_hydrogen_treatment constr
_refine_ls_matrix_type full
_refine_ls_number_parameters 322
_refine_ls_number_reflns 7806
_refine_ls_number_restraints 1
_refine_ls_restrained_S_all 1.045
_refine_ls_R_factor_all 0.0550
_refine_ls_R_factor_gt 0.0468
_refine_ls_shift/su_max 0.001
_refine_ls_shift/su_mean 0.000
_refine_ls_structure_factor_coef Fsqd
_refine_ls_weighting_details 'w=1/[\s^2^(Fo^2^)+(0.0588P)^2^+2.5882P] where P=(Fo^2^+2Fc^2^)/3'
_refine_ls_weighting_scheme calc
_refine_ls_wR_factor_gt 0.1198
_refine_ls_wR_factor_ref 0.1261
_reflns_Friedel_coverage 0.000
_reflns_number_gt 6768
_reflns_number_total 7806
_reflns_threshold_expression 'I > 2\s(I)'
_cod_data_source_file d4cc02414a2.cif
_cod_data_source_block cp030_a
_cod_depositor_comments 'Adding full bibliography for 7133270--7133276.cif.'
_cod_original_sg_symbol_H-M 'P 21/c'
_cod_database_code 7133275
_shelx_shelxl_version_number 2019/2
_shelx_space_group_comment
;
The symmetry employed for this shelxl refinement is uniquely defined
by the following loop, which should always be used as a source of
symmetry information in preference to the above space-group names.
They are only intended as comments.
;
_shelx_estimated_absorpt_t_min 0.894
_shelx_estimated_absorpt_t_max 0.945

loop_
_space_group_symop_operation_xyz
'x, y, z'
'-x, y+1/2, -z+1/2'
'-x, -y, -z'
'x, -y-1/2, z-1/2'

loop_
_atom_site_label
_atom_site_type_symbol
_atom_site_fract_x
_atom_site_fract_y
_atom_site_fract_z
_atom_site_U_iso_or_equiv
_atom_site_adp_type
_atom_site_occupancy
_atom_site_site_symmetry_order
_atom_site_calc_flag
_atom_site_refinement_flags_posn
_atom_site_refinement_flags_adp
_atom_site_refinement_flags_occupancy
_atom_site_disorder_assembly
_atom_site_disorder_group
Cl03 Cl 0.58470(4) 0.40171(6) 0.59970(4) 0.02841(19) Uani 0.960(3) 1 d . . P A 1
Cl02 Cl 0.76814(5) 0.40961(6) 0.77815(5) 0.02480(15) Uani 0.960(3) 1 d . . P A 1
Cl3A Cl 0.5675(8) 0.4540(17) 0.5803(9) 0.026(3) Uiso 0.040(3) 1 d . . P A 2
Cl2A Cl 0.7448(16) 0.3783(19) 0.7537(16) 0.052(6) Uiso 0.040(3) 1 d D . P A 2
Cl01 Cl 0.54506(3) 0.81081(3) 0.57298(2) 0.01923(9) Uani 1 1 d . . . . .
N004 N 0.77134(9) 0.54298(12) 0.58412(9) 0.0165(2) Uani 1 1 d . . . . .
N005 N 0.62964(9) 0.57664(12) 0.73518(9) 0.0160(2) Uani 1 1 d . . . . .
N006 N 0.71685(9) 0.69562(11) 0.62737(9) 0.0160(2) Uani 1 1 d . . . . .
C007 C 0.72193(10) 0.57819(13) 0.63201(10) 0.0148(3) Uani 1 1 d . . . . .
C008 C 0.79799(11) 0.42416(13) 0.57308(11) 0.0165(3) Uani 1 1 d . . . . .
C009 C 0.73878(11) 0.36060(14) 0.49346(10) 0.0176(3) Uani 1 1 d . . . . .
C00A C 0.73439(10) 0.88353(13) 0.72615(10) 0.0145(3) Uani 1 1 d . . . . .
C00B C 0.63234(11) 0.69564(13) 0.73726(10) 0.0155(3) Uani 1 1 d . . . . .
C00C C 0.87301(11) 0.95157(15) 0.86551(11) 0.0191(3) Uani 1 1 d . . . . .
H00A H 0.922922 0.934189 0.923166 0.023 Uiso 1 1 calc R U . . .
C00D C 0.58986(11) 0.51483(15) 0.78313(11) 0.0199(3) Uani 1 1 d . . . . .
H00B H 0.587488 0.433329 0.778904 0.024 Uiso 1 1 calc R U . . .
C00E C 0.76498(12) 0.24536(14) 0.48585(11) 0.0209(3) Uani 1 1 d . . . . .
H00C H 0.726206 0.200822 0.434179 0.025 Uiso 1 1 calc R U . . .
C00F C 0.81238(11) 0.86074(14) 0.81389(10) 0.0175(3) Uani 1 1 d . . . . .
C00G C 0.72588(11) 1.00050(13) 0.69163(11) 0.0166(3) Uani 1 1 d . . . . .
C00H C 0.76259(12) 0.73574(14) 0.57536(11) 0.0208(3) Uani 1 1 d . . . . .
H00D H 0.769104 0.813721 0.561715 0.025 Uiso 1 1 calc R U . . .
C00I C 0.78771(11) 1.08820(14) 0.74599(12) 0.0198(3) Uani 1 1 d . . . . .
H00E H 0.779330 1.164338 0.722510 0.024 Uiso 1 1 calc R U . . .
C00J C 0.83810(12) 0.73751(15) 0.85606(12) 0.0224(3) Uani 1 1 d . . . . .
H00F H 0.834530 0.683097 0.808413 0.034 Uiso 1 1 calc R U . . .
H00G H 0.794511 0.714136 0.880680 0.034 Uiso 1 1 calc R U . . .
H00H H 0.901375 0.738031 0.905524 0.034 Uiso 1 1 calc R U . . .
C00K C 0.65160(12) 0.41373(16) 0.41621(12) 0.0241(3) Uani 1 1 d . . . . .
H00I H 0.624296 0.470139 0.442334 0.036 Uiso 1 1 calc R U . . .
H00J H 0.606235 0.352941 0.385267 0.036 Uiso 1 1 calc R U . . .
H00K H 0.668816 0.451914 0.371864 0.036 Uiso 1 1 calc R U . . .
C00L C 0.55359(13) 0.56959(17) 0.83697(12) 0.0243(3) Uani 1 1 d . . . . .
H00L H 0.526724 0.526151 0.868956 0.029 Uiso 1 1 calc R U . . .
C00M C 0.90665(12) 0.26407(15) 0.62897(12) 0.0223(3) Uani 1 1 d . . . . .
H00M H 0.963079 0.232098 0.673042 0.027 Uiso 1 1 calc R U . . .
C00N C 0.88364(11) 0.37953(15) 0.64042(11) 0.0190(3) Uani 1 1 d . . . . .
C00O C 0.79603(12) 0.64086(14) 0.54804(12) 0.0210(3) Uani 1 1 d . . . . .
H00N H 0.829379 0.641317 0.511791 0.025 Uiso 1 1 calc R U . . .
C00P C 0.59573(12) 0.75371(15) 0.79259(11) 0.0206(3) Uani 1 1 d . . . . .
H00O H 0.597208 0.835316 0.795271 0.025 Uiso 1 1 calc R U . . .
C00Q C 0.55753(13) 0.69192(17) 0.84319(12) 0.0243(3) Uani 1 1 d . . . . .
H00P H 0.534857 0.731248 0.880703 0.029 Uiso 1 1 calc R U . . .
C00R C 0.84737(13) 0.19515(15) 0.55322(12) 0.0230(3) Uani 1 1 d . . . . .
C00S C 0.86103(12) 1.06632(15) 0.83346(12) 0.0206(3) Uani 1 1 d . . . . .
C00T C 0.95057(12) 0.45138(17) 0.72254(12) 0.0252(3) Uani 1 1 d . . . . .
H00Q H 0.947751 0.532121 0.704085 0.038 Uiso 1 1 calc R U . . .
H00R H 1.014048 0.422547 0.742826 0.038 Uiso 1 1 calc R U . . .
H00S H 0.932505 0.445181 0.772950 0.038 Uiso 1 1 calc R U . . .
C00U C 0.65574(12) 1.04001(15) 0.59501(12) 0.0224(3) Uani 1 1 d . . . . .
H00T H 0.659901 0.989001 0.548755 0.034 Uiso 1 1 calc R U . . .
H00U H 0.670160 1.119004 0.584393 0.034 Uiso 1 1 calc R U . . .
H00V H 0.592693 1.037052 0.590631 0.034 Uiso 1 1 calc R U . . .
C00V C 0.92833(13) 1.16207(16) 0.88983(14) 0.0283(4) Uani 1 1 d . . . . .
H00W H 0.912661 1.233802 0.854512 0.042 Uiso 1 1 calc R U . . .
H00X H 0.992139 1.139812 0.903506 0.042 Uiso 1 1 calc R U . . .
H00Y H 0.922996 1.173480 0.947302 0.042 Uiso 1 1 calc R U . . .
C00W C 0.87245(17) 0.06916(17) 0.54521(15) 0.0355(4) Uani 1 1 d . . . . .
H00Z H 0.937170 0.064748 0.554553 0.053 Uiso 1 1 calc R U . . .
H01A H 0.831578 0.039752 0.484110 0.053 Uiso 1 1 calc R U . . .
H01B H 0.864574 0.022740 0.591851 0.053 Uiso 1 1 calc R U . . .
B1 B 0.66651(12) 0.77407(15) 0.67213(11) 0.0152(3) Uani 1 1 d . . . . .
B2 B 0.67552(12) 0.49874(15) 0.68373(12) 0.0170(3) Uani 1 1 d D . . . .

loop_
_atom_site_aniso_label
_atom_site_aniso_U_11
_atom_site_aniso_U_22
_atom_site_aniso_U_33
_atom_site_aniso_U_23
_atom_site_aniso_U_13
_atom_site_aniso_U_12
Cl03 0.0367(3) 0.0283(4) 0.0281(2) -0.0129(2) 0.0215(2) -0.0181(2)
Cl02 0.0323(3) 0.0223(2) 0.0279(3) 0.0104(2) 0.0206(2) 0.0096(2)
Cl01 0.01926(17) 0.01953(17) 0.01587(16) 0.00017(12) 0.00482(13) -0.00031(13)
N004 0.0213(6) 0.0159(6) 0.0172(6) -0.0013(5) 0.0131(5) -0.0004(5)
N005 0.0192(6) 0.0170(6) 0.0156(5) 0.0004(4) 0.0111(5) -0.0009(5)
N006 0.0212(6) 0.0146(6) 0.0163(6) 0.0010(4) 0.0120(5) -0.0003(5)
C007 0.0180(6) 0.0150(6) 0.0134(6) -0.0010(5) 0.0089(5) -0.0002(5)
C008 0.0208(7) 0.0164(6) 0.0169(6) -0.0016(5) 0.0123(6) 0.0011(5)
C009 0.0210(7) 0.0192(7) 0.0145(6) -0.0003(5) 0.0095(5) 0.0024(5)
C00A 0.0163(6) 0.0152(6) 0.0136(6) -0.0008(5) 0.0079(5) 0.0005(5)
C00B 0.0175(6) 0.0167(6) 0.0141(6) 0.0000(5) 0.0085(5) 0.0007(5)
C00C 0.0167(6) 0.0231(7) 0.0158(6) -0.0010(5) 0.0053(5) -0.0001(6)
C00D 0.0217(7) 0.0226(7) 0.0201(7) 0.0031(6) 0.0134(6) -0.0014(6)
C00E 0.0278(8) 0.0189(7) 0.0170(7) -0.0030(5) 0.0108(6) 0.0006(6)
C00F 0.0183(7) 0.0192(7) 0.0158(6) -0.0001(5) 0.0081(5) 0.0014(5)
C00G 0.0177(6) 0.0163(6) 0.0177(6) 0.0009(5) 0.0095(5) 0.0011(5)
C00H 0.0294(8) 0.0177(7) 0.0228(7) 0.0030(6) 0.0183(6) -0.0003(6)
C00I 0.0208(7) 0.0169(7) 0.0233(7) 0.0010(6) 0.0109(6) 0.0005(5)
C00J 0.0235(7) 0.0223(7) 0.0197(7) -0.0030(6) 0.0079(6) -0.0022(6)
C00K 0.0247(8) 0.0278(8) 0.0169(7) 0.0000(6) 0.0064(6) 0.0054(6)
C00L 0.0265(8) 0.0313(9) 0.0232(8) 0.0064(6) 0.0185(7) 0.0030(7)
C00M 0.0233(7) 0.0256(8) 0.0191(7) 0.0041(6) 0.0104(6) 0.0075(6)
C00N 0.0194(7) 0.0235(7) 0.0164(6) -0.0004(6) 0.0100(6) -0.0003(6)
C00O 0.0279(8) 0.0199(7) 0.0238(7) 0.0027(6) 0.0192(6) 0.0006(6)
C00P 0.0242(7) 0.0220(7) 0.0196(7) -0.0010(6) 0.0134(6) 0.0035(6)
C00Q 0.0274(8) 0.0323(9) 0.0203(7) 0.0006(6) 0.0170(7) 0.0054(7)
C00R 0.0312(8) 0.0200(7) 0.0215(7) 0.0018(6) 0.0149(7) 0.0063(6)
C00S 0.0192(7) 0.0204(7) 0.0231(7) -0.0051(6) 0.0099(6) -0.0026(6)
C00T 0.0210(7) 0.0322(9) 0.0212(7) -0.0040(6) 0.0081(6) -0.0043(6)
C00U 0.0220(7) 0.0212(7) 0.0222(7) 0.0068(6) 0.0080(6) 0.0000(6)
C00V 0.0237(8) 0.0234(8) 0.0322(9) -0.0073(7) 0.0071(7) -0.0047(6)
C00W 0.0492(12) 0.0218(8) 0.0360(10) 0.0021(7) 0.0189(9) 0.0137(8)
B1 0.0190(7) 0.0143(7) 0.0141(7) 0.0007(5) 0.0088(6) 0.0012(6)
B2 0.0228(8) 0.0147(7) 0.0186(7) -0.0013(6) 0.0139(6) -0.0028(6)

loop_
_atom_type_symbol
_atom_type_description
_atom_type_scat_dispersion_real
_atom_type_scat_dispersion_imag
_atom_type_scat_source
C C 0.0033 0.0016 'International Tables Vol C Tables 4.2.6.8 and 6.1.1.4'
H H 0.0000 0.0000 'International Tables Vol C Tables 4.2.6.8 and 6.1.1.4'
B B 0.0013 0.0007 'International Tables Vol C Tables 4.2.6.8 and 6.1.1.4'
N N 0.0061 0.0033 'International Tables Vol C Tables 4.2.6.8 and 6.1.1.4'
Cl Cl 0.1484 0.1585 'International Tables Vol C Tables 4.2.6.8 and 6.1.1.4'

loop_
_geom_angle_atom_site_label_1
_geom_angle_atom_site_label_2
_geom_angle_atom_site_label_3
_geom_angle
_geom_angle_site_symmetry_1
_geom_angle_site_symmetry_3
_geom_angle_publ_flag
C007 N004 C00O 108.87(13) . . ?
C007 N004 C008 127.36(13) . . ?
C00O N004 C008 123.74(12) . . ?
C00B N005 C00D 121.14(13) . . ?
C00B N005 B2 124.00(12) . . ?
C00D N005 B2 114.78(13) . . ?
C007 N006 C00H 109.17(13) . . ?
C007 N006 B1 125.37(12) . . ?
C00H N006 B1 125.46(13) . . ?
N006 C007 N004 107.35(13) . . ?
N006 C007 B2 124.44(13) . . ?
N004 C007 B2 128.21(13) . . ?
C00N C008 C009 122.73(14) . . ?
C00N C008 N004 118.59(14) . . ?
C009 C008 N004 118.63(14) . . ?
C00E C009 C008 117.37(14) . . ?
C00E C009 C00K 120.19(14) . . ?
C008 C009 C00K 122.40(14) . . ?
C00F C00A C00G 116.39(14) . . ?
C00F C00A B1 117.68(13) . . ?
C00G C00A B1 125.86(13) . . ?
N005 C00B C00P 117.95(14) . . ?
N005 C00B B1 123.37(13) . . ?
C00P C00B B1 118.43(13) . . ?
C00S C00C C00F 122.17(15) . . ?
C00L C00D N005 121.79(16) . . ?
C00R C00E C009 121.97(15) . . ?
C00C C00F C00A 120.86(14) . . ?
C00C C00F C00J 115.99(14) . . ?
C00A C00F C00J 123.11(14) . . ?
C00I C00G C00A 120.48(14) . . ?
C00I C00G C00U 114.54(14) . . ?
C00A C00G C00U 124.91(14) . . ?
C00O C00H N006 107.49(14) . . ?
C00S C00I C00G 122.65(15) . . ?
C00D C00L C00Q 118.83(15) . . ?
C00N C00M C00R 121.90(15) . . ?
C00M C00N C008 117.35(15) . . ?
C00M C00N C00T 120.08(15) . . ?
C008 C00N C00T 122.57(15) . . ?
C00H C00O N004 107.11(13) . . ?
C00Q C00P C00B 121.33(16) . . ?
C00P C00Q C00L 118.91(15) . . ?
C00E C00R C00M 118.52(15) . . ?
C00E C00R C00W 121.01(17) . . ?
C00M C00R C00W 120.47(16) . . ?
C00C C00S C00I 117.27(15) . . ?
C00C C00S C00V 121.04(16) . . ?
C00I C00S C00V 121.62(16) . . ?
N006 B1 C00A 109.71(12) . . ?
N006 B1 C00B 110.39(12) . . ?
C00A B1 C00B 114.14(12) . . ?
N006 B1 Cl01 105.71(10) . . ?
C00A B1 Cl01 117.09(11) . . ?
C00B B1 Cl01 99.11(10) . . ?
N005 B2 C007 111.13(13) . . ?
N005 B2 Cl2A 113.5(8) . . ?
C007 B2 Cl2A 117.5(8) . . ?
N005 B2 Cl03 109.33(11) . . ?
C007 B2 Cl03 110.53(11) . . ?
N005 B2 Cl3A 99.7(4) . . ?
C007 B2 Cl3A 98.4(5) . . ?
Cl2A B2 Cl3A 114.3(9) . . ?
N005 B2 Cl02 105.12(10) . . ?
C007 B2 Cl02 110.62(11) . . ?
Cl03 B2 Cl02 109.97(9) . . ?

loop_
_geom_bond_atom_site_label_1
_geom_bond_atom_site_label_2
_geom_bond_distance
_geom_bond_site_symmetry_2
_geom_bond_publ_flag
Cl03 B2 1.8362(18) . ?
Cl02 B2 1.8676(19) . ?
Cl3A B2 1.844(12) . ?
Cl2A B2 1.800(13) . ?
Cl01 B1 1.9144(17) . ?
N004 C007 1.3596(18) . ?
N004 C00O 1.383(2) . ?
N004 C008 1.4488(19) . ?
N005 C00B 1.356(2) . ?
N005 C00D 1.3693(19) . ?
N005 B2 1.575(2) . ?
N006 C007 1.3396(19) . ?
N006 C00H 1.3846(19) . ?
N006 B1 1.553(2) . ?
C007 B2 1.593(2) . ?
C008 C00N 1.397(2) . ?
C008 C009 1.400(2) . ?
C009 C00E 1.396(2) . ?
C009 C00K 1.509(2) . ?
C00A C00F 1.421(2) . ?
C00A C00G 1.424(2) . ?
C00A B1 1.620(2) . ?
C00B C00P 1.405(2) . ?
C00B B1 1.623(2) . ?
C00C C00S 1.385(2) . ?
C00C C00F 1.402(2) . ?
C00D C00L 1.365(2) . ?
C00E C00R 1.391(2) . ?
C00F C00J 1.531(2) . ?
C00G C00I 1.397(2) . ?
C00G C00U 1.515(2) . ?
C00H C00O 1.352(2) . ?
C00I C00S 1.386(2) . ?
C00L C00Q 1.396(3) . ?
C00M C00N 1.396(2) . ?
C00M C00R 1.397(2) . ?
C00N C00T 1.509(2) . ?
C00P C00Q 1.384(2) . ?
C00R C00W 1.507(2) . ?
C00S C00V 1.510(2) . ?
